data_1503047
loop_
_publ_author_name
'Kao, Tzu-Ting'
'Syu, Siang-en'
'Jhang, Yi-Wun'
'Lin, Wenwei'

_publ_section_title
;
 Preparation of tetrasubstituted furans via intramolecular Wittig
 reactions with phosphorus ylides as intermediates.
;
_journal_issue 13
_journal_name_full 'Organic letters'
_journal_page_first 3066
_journal_page_last 3069
_journal_paper_doi 10.1021/ol101080q
_journal_volume 12
_journal_year 2010
_chemical_formula_moiety 'C34 H46 Cl O3 P'
_chemical_formula_sum 'C34 H46 Cl O3 P'
_chemical_formula_weight 569.13
_chemical_name_systematic
;
 ?
;
_space_group_IT_number 15
_symmetry_cell_setting monoclinic
_symmetry_space_group_name_Hall '-C 2yc'
_symmetry_space_group_name_H-M 'C 1 2/c 1'
_atom_sites_solution_hydrogens geom
_atom_sites_solution_primary direct
_atom_sites_solution_secondary difmap
_audit_creation_method SHELXL-97
_cell_angle_alpha 90.00
_cell_angle_beta 108.506(2)
_cell_angle_gamma 90.00
_cell_formula_units_Z 8
_cell_length_a 23.9100(7)
_cell_length_b 10.4217(3)
_cell_length_c 28.3420(8)
_cell_measurement_reflns_used 0
_cell_measurement_temperature 296(2)
_cell_measurement_theta_max 0
_cell_measurement_theta_min 0
_cell_volume 6697.1(3)
_computing_molecular_graphics 'Ortep-3 for Windows (Farrugia, 1997)'
_computing_publication_material 'WinGX publication routines (Farrugia, 1999)'
_computing_structure_refinement 'SHELXL-97 (Sheldrick, 1997)'
_computing_structure_solution 'SHELXS-86 (Sheldrick, 1986)'
_diffrn_ambient_temperature 296(2)
_diffrn_measured_fraction_theta_full 0.995
_diffrn_measured_fraction_theta_max 0.995
_diffrn_radiation_monochromator graphite
_diffrn_radiation_source 'fine-focus sealed tube'
_diffrn_radiation_type MoK\a
_diffrn_radiation_wavelength 0.71073
_diffrn_reflns_av_R_equivalents 0.0544
_diffrn_reflns_av_sigmaI/netI 0.0632
_diffrn_reflns_limit_h_max 28
_diffrn_reflns_limit_h_min -27
_diffrn_reflns_limit_k_max 12
_diffrn_reflns_limit_k_min -12
_diffrn_reflns_limit_l_max 33
_diffrn_reflns_limit_l_min -29
_diffrn_reflns_number 20668
_diffrn_reflns_theta_full 25.03
_diffrn_reflns_theta_max 25.03
_diffrn_reflns_theta_min 1.52
_exptl_absorpt_coefficient_mu 0.192
_exptl_absorpt_correction_T_max 0.9829
_exptl_absorpt_correction_T_min 0.9204
_exptl_absorpt_correction_type multi-scan
_exptl_crystal_colour colorless
_exptl_crystal_density_diffrn 1.129
_exptl_crystal_density_method 'not measured'
_exptl_crystal_description prism
_exptl_crystal_F_000 2448
_exptl_crystal_size_max 0.44
_exptl_crystal_size_mid 0.15
_exptl_crystal_size_min 0.09
_refine_diff_density_max 0.479
_refine_diff_density_min -0.212
_refine_diff_density_rms 0.042
_refine_ls_extinction_method none
_refine_ls_goodness_of_fit_ref 1.019
_refine_ls_hydrogen_treatment fixed
_refine_ls_matrix_type full
_refine_ls_number_parameters 351
_refine_ls_number_reflns 5902
_refine_ls_number_restraints 0
_refine_ls_restrained_S_all 1.019
_refine_ls_R_factor_all 0.1163
_refine_ls_R_factor_gt 0.0561
_refine_ls_shift/su_max 0.000
_refine_ls_shift/su_mean 0.000
_refine_ls_structure_factor_coef Fsqd
_refine_ls_weighting_details 'calc w=1/[\s^2^(Fo^2^)+(0.0708P)^2^+2.5311P] where P=(Fo^2^+2Fc^2^)/3'
_refine_ls_weighting_scheme calc
_refine_ls_wR_factor_gt 0.1336
_refine_ls_wR_factor_ref 0.1623
_reflns_number_gt 3262
_reflns_number_total 5902
_reflns_threshold_expression >2sigma(I)
_cod_data_source_file ol101080q_si_006.cif
_cod_data_source_block a9938
_cod_original_sg_symbol_H-M 'C 2/c'
_cod_database_code 1503047

loop_
_symmetry_equiv_pos_as_xyz
'x, y, z'
'-x, y, -z+1/2'
'x+1/2, y+1/2, z'
'-x+1/2, y+1/2, -z+1/2'
'-x, -y, -z'
'x, -y, z-1/2'
'-x+1/2, -y+1/2, -z'
'x+1/2, -y+1/2, z-1/2'

loop_
_atom_site_label
_atom_site_type_symbol
_atom_site_fract_x
_atom_site_fract_y
_atom_site_fract_z
_atom_site_U_iso_or_equiv
_atom_site_adp_type
_atom_site_occupancy
_atom_site_symmetry_multiplicity
_atom_site_calc_flag
_atom_site_refinement_flags
C1 C 0.22840(12) 0.9752(3) 0.12793(12) 0.0625(9) Uani 1 1 d .
H1A H 0.2388 0.8963 0.1469 0.075 Uiso 1 1 calc R
H1B H 0.2260 0.9562 0.0938 0.075 Uiso 1 1 calc R
C2 C 0.27769(14) 1.0732(4) 0.14901(14) 0.0787(11) Uani 1 1 d .
H2A H 0.2691 1.1499 0.1285 0.094 Uiso 1 1 calc R
H2B H 0.2785 1.0971 0.1823 0.094 Uiso 1 1 calc R
C3 C 0.33716(16) 1.0238(5) 0.1511(2) 0.1230(17) Uani 1 1 d .
H3A H 0.3368 1.0029 0.1176 0.148 Uiso 1 1 calc R
H3B H 0.3452 0.9455 0.1706 0.148 Uiso 1 1 calc R
C4 C 0.38625(18) 1.1199(6) 0.1737(2) 0.154(2) Uani 1 1 d .
H4A H 0.4234 1.0832 0.1747 0.232 Uiso 1 1 calc R
H4B H 0.3870 1.1407 0.2069 0.232 Uiso 1 1 calc R
H4C H 0.3793 1.1964 0.1539 0.232 Uiso 1 1 calc R
C5 C 0.13984(13) 1.1798(3) 0.09924(11) 0.0571(8) Uani 1 1 d .
H5A H 0.0995 1.2015 0.0965 0.069 Uiso 1 1 calc R
H5B H 0.1653 1.2440 0.1201 0.069 Uiso 1 1 calc R
C6 C 0.14682(15) 1.1849(3) 0.04717(12) 0.0715(10) Uani 1 1 d .
H6A H 0.1882 1.1745 0.0504 0.086 Uiso 1 1 calc R
H6B H 0.1254 1.1137 0.0276 0.086 Uiso 1 1 calc R
C7 C 0.12495(16) 1.3071(3) 0.02016(12) 0.0759(10) Uani 1 1 d .
H7A H 0.1464 1.3785 0.0396 0.091 Uiso 1 1 calc R
H7B H 0.0836 1.3177 0.0169 0.091 Uiso 1 1 calc R
C8 C 0.13208(19) 1.3106(4) -0.03096(13) 0.0982(13) Uani 1 1 d .
H8A H 0.1183 1.3915 -0.0465 0.147 Uiso 1 1 calc R
H8B H 0.1095 1.2424 -0.0509 0.147 Uiso 1 1 calc R
H8C H 0.1730 1.3000 -0.0279 0.147 Uiso 1 1 calc R
C9 C 0.16158(13) 1.0389(3) 0.19294(11) 0.0568(8) Uani 1 1 d .
H9A H 0.1562 0.9537 0.2045 0.068 Uiso 1 1 calc R
H9B H 0.2013 1.0658 0.2115 0.068 Uiso 1 1 calc R
C10 C 0.11922(14) 1.1282(3) 0.20677(11) 0.0634(9) Uani 1 1 d .
H10A H 0.0790 1.1056 0.1878 0.076 Uiso 1 1 calc R
H10B H 0.1262 1.2157 0.1984 0.076 Uiso 1 1 calc R
C11 C 0.1273(2) 1.1190(4) 0.26217(15) 0.1018(13) Uani 1 1 d .
H11A H 0.1191 1.0316 0.2697 0.122 Uiso 1 1 calc R
H11B H 0.1682 1.1369 0.2806 0.122 Uiso 1 1 calc R
C12 C 0.0898(3) 1.2063(5) 0.27984(19) 0.157(2) Uani 1 1 d .
H12A H 0.0977 1.1946 0.3150 0.235 Uiso 1 1 calc R
H12B H 0.0491 1.1876 0.2627 0.235 Uiso 1 1 calc R
H12C H 0.0981 1.2934 0.2734 0.235 Uiso 1 1 calc R
C13 C 0.09886(12) 0.9159(3) 0.09278(10) 0.0501(7) Uani 1 1 d .
H13 H 0.0887 0.9440 0.0581 0.060 Uiso 1 1 calc R
C14 C 0.04396(13) 0.9357(3) 0.10731(13) 0.0591(9) Uani 1 1 d .
C15 C -0.00150(15) 1.0138(3) 0.07787(15) 0.0830(12) Uani 1 1 d .
H15 H 0.0021 1.0531 0.0495 0.100 Uiso 1 1 calc R
C16 C -0.05188(19) 1.0321(5) 0.0912(3) 0.117(2) Uani 1 1 d .
H16 H -0.0818 1.0853 0.0721 0.140 Uiso 1 1 calc R
C17 C -0.0578(2) 0.9738(6) 0.1313(3) 0.130(2) Uani 1 1 d .
H17 H -0.0923 0.9858 0.1393 0.156 Uiso 1 1 calc R
C18 C -0.0145(2) 0.8973(5) 0.1608(2) 0.1065(16) Uani 1 1 d .
H18 H -0.0192 0.8587 0.1889 0.128 Uiso 1 1 calc R
C19 C 0.03675(15) 0.8774(3) 0.14854(15) 0.0727(10) Uani 1 1 d .
H19 H 0.0663 0.8245 0.1683 0.087 Uiso 1 1 calc R
C20 C 0.11806(12) 0.7737(3) 0.09328(11) 0.0501(8) Uani 1 1 d .
H20 H 0.1382 0.7443 0.1273 0.060 Uiso 1 1 calc R
C21 C 0.15671(15) 0.7536(3) 0.06014(14) 0.0675(9) Uani 1 1 d .
C22 C 0.19795(16) 0.6440(3) 0.06814(17) 0.0741(10) Uani 1 1 d .
C23 C 0.2227(2) 0.6160(4) 0.0311(2) 0.1163(17) Uani 1 1 d .
H23 H 0.2123 0.6631 0.0017 0.140 Uiso 1 1 calc R
C24 C 0.2634(3) 0.5163(6) 0.0388(3) 0.150(3) Uani 1 1 d .
H24 H 0.2807 0.4978 0.0145 0.180 Uiso 1 1 calc R
C25 C 0.2782(2) 0.4461(6) 0.0810(3) 0.137(2) Uani 1 1 d .
H25 H 0.3049 0.3790 0.0850 0.165 Uiso 1 1 calc R
C26 C 0.25446(18) 0.4723(4) 0.1182(2) 0.1098(16) Uani 1 1 d .
H26 H 0.2651 0.4241 0.1473 0.132 Uiso 1 1 calc R
C27 C 0.21405(15) 0.5725(4) 0.11135(17) 0.0841(12) Uani 1 1 d .
H27 H 0.1977 0.5914 0.1363 0.101 Uiso 1 1 calc R
C28 C 0.06229(14) 0.6920(3) 0.06836(12) 0.0578(8) Uani 1 1 d .
C29 C 0.04586(13) 0.5811(3) 0.09391(11) 0.0530(8) Uani 1 1 d .
C30 C 0.07286(14) 0.5533(3) 0.14354(13) 0.0667(9) Uani 1 1 d .
H30 H 0.1043 0.6033 0.1623 0.080 Uiso 1 1 calc R
C31 C 0.05358(17) 0.4522(4) 0.16539(15) 0.0854(12) Uani 1 1 d .
H31 H 0.0716 0.4349 0.1990 0.102 Uiso 1 1 calc R
C32 C 0.00817(17) 0.3769(4) 0.13795(17) 0.0867(12) Uani 1 1 d .
H32 H -0.0048 0.3088 0.1530 0.104 Uiso 1 1 calc R
C33 C -0.01809(16) 0.4010(4) 0.08885(17) 0.0855(12) Uani 1 1 d .
H33 H -0.0484 0.3483 0.0701 0.103 Uiso 1 1 calc R
C34 C 0.00007(14) 0.5031(3) 0.06676(14) 0.0712(10) Uani 1 1 d .
H34 H -0.0186 0.5200 0.0332 0.085 Uiso 1 1 calc R
O3 O 0.2954(2) 0.8965(5) 0.29486(18) 0.0968(14) Uiso 0.60 1 d P
O3' O 0.3097(3) 0.9115(6) 0.2698(2) 0.0833(19) Uiso 0.40 1 d P
Cl1 Cl 0.20193(4) 0.71544(9) 0.22455(3) 0.0883(4) Uani 1 1 d .
O1 O 0.15181(13) 0.8278(3) 0.02569(10) 0.0966(9) Uani 1 1 d .
O2 O 0.03257(11) 0.7223(2) 0.02666(8) 0.0830(8) Uani 1 1 d .
P1 P 0.15723(3) 1.02602(7) 0.12896(3) 0.0505(2) Uani 1 1 d .

loop_
_atom_site_aniso_label
_atom_site_aniso_U_11
_atom_site_aniso_U_22
_atom_site_aniso_U_33
_atom_site_aniso_U_23
_atom_site_aniso_U_13
_atom_site_aniso_U_12
C1 0.0581(18) 0.0532(19) 0.075(2) 0.0006(17) 0.0197(16) 0.0009(15)
C2 0.058(2) 0.086(3) 0.091(3) -0.004(2) 0.0217(18) -0.0097(19)
C3 0.058(2) 0.129(4) 0.181(5) 0.008(4) 0.036(3) -0.006(3)
C4 0.067(3) 0.201(6) 0.188(5) 0.008(5) 0.029(3) -0.031(3)
C5 0.0627(19) 0.0426(18) 0.063(2) 0.0010(15) 0.0165(16) -0.0047(14)
C6 0.087(2) 0.052(2) 0.075(2) 0.0064(18) 0.0256(19) -0.0003(18)
C7 0.085(2) 0.064(2) 0.075(2) 0.0146(19) 0.0209(19) 0.0034(19)
C8 0.127(3) 0.095(3) 0.075(3) 0.020(2) 0.035(2) 0.005(3)
C9 0.0572(18) 0.0486(19) 0.0589(19) 0.0006(15) 0.0104(15) -0.0040(15)
C10 0.074(2) 0.051(2) 0.063(2) -0.0103(17) 0.0190(17) -0.0042(16)
C11 0.139(4) 0.093(3) 0.091(3) -0.006(2) 0.063(3) 0.016(3)
C12 0.249(7) 0.122(5) 0.133(4) 0.001(4) 0.109(5) 0.033(5)
C13 0.0558(17) 0.0394(17) 0.0514(17) 0.0010(14) 0.0117(14) -0.0024(13)
C14 0.0479(18) 0.0480(19) 0.076(2) -0.0181(17) 0.0121(17) -0.0096(15)
C15 0.061(2) 0.058(2) 0.109(3) -0.021(2) -0.002(2) 0.0005(18)
C16 0.051(3) 0.083(4) 0.191(6) -0.051(4) 0.004(3) 0.006(2)
C17 0.073(3) 0.119(5) 0.211(7) -0.077(5) 0.066(4) -0.030(3)
C18 0.087(3) 0.102(4) 0.150(4) -0.051(3) 0.065(3) -0.038(3)
C19 0.068(2) 0.062(2) 0.096(3) -0.020(2) 0.038(2) -0.0161(18)
C20 0.0577(17) 0.0385(17) 0.0534(18) -0.0022(14) 0.0165(15) -0.0031(13)
C21 0.081(2) 0.050(2) 0.079(2) -0.0154(19) 0.036(2) -0.0132(18)
C22 0.072(2) 0.051(2) 0.113(3) -0.024(2) 0.049(2) -0.0151(18)
C23 0.136(4) 0.069(3) 0.192(5) -0.030(3) 0.120(4) -0.019(3)
C24 0.147(5) 0.098(5) 0.269(9) -0.044(5) 0.156(6) -0.019(4)
C25 0.080(3) 0.096(5) 0.252(8) -0.057(5) 0.075(5) -0.007(3)
C26 0.072(3) 0.079(3) 0.161(4) -0.034(3) 0.013(3) 0.013(2)
C27 0.067(2) 0.065(2) 0.114(3) -0.028(2) 0.020(2) 0.005(2)
C28 0.067(2) 0.0433(19) 0.059(2) -0.0060(16) 0.0133(17) -0.0043(15)
C29 0.0542(17) 0.0372(17) 0.065(2) -0.0022(16) 0.0153(15) -0.0032(14)
C30 0.0624(19) 0.052(2) 0.078(2) 0.0134(18) 0.0122(18) -0.0060(16)
C31 0.084(3) 0.070(3) 0.092(3) 0.028(2) 0.013(2) -0.004(2)
C32 0.079(3) 0.062(3) 0.118(3) 0.024(2) 0.031(2) -0.009(2)
C33 0.070(2) 0.060(2) 0.120(3) -0.003(2) 0.021(2) -0.0208(19)
C34 0.072(2) 0.055(2) 0.082(2) -0.0045(19) 0.0180(19) -0.0076(18)
Cl1 0.0925(7) 0.0576(6) 0.0870(7) 0.0089(5) -0.0110(5) -0.0039(5)
O1 0.150(3) 0.0730(18) 0.0907(19) -0.0022(16) 0.0718(18) -0.0061(17)
O2 0.1034(18) 0.0674(16) 0.0587(15) 0.0022(12) -0.0017(13) -0.0230(13)
P1 0.0523(4) 0.0398(4) 0.0570(5) -0.0005(4) 0.0140(4) -0.0026(4)

loop_
_atom_type_symbol
_atom_type_description
_atom_type_scat_dispersion_real
_atom_type_scat_dispersion_imag
_atom_type_scat_source
C C 0.0033 0.0016 'International Tables Vol C Tables 4.2.6.8 and 6.1.1.4'
H H 0.0000 0.0000 'International Tables Vol C Tables 4.2.6.8 and 6.1.1.4'
O O 0.0106 0.0060 'International Tables Vol C Tables 4.2.6.8 and 6.1.1.4'
P P 0.1023 0.0942 'International Tables Vol C Tables 4.2.6.8 and 6.1.1.4'
Cl Cl 0.1484 0.1585 'International Tables Vol C Tables 4.2.6.8 and 6.1.1.4'

loop_
_geom_angle_atom_site_label_1
_geom_angle_atom_site_label_2
_geom_angle_atom_site_label_3
_geom_angle
C2 C1 P1 114.4(2)
C2 C1 H1A 108.7
P1 C1 H1A 108.7
C2 C1 H1B 108.7
P1 C1 H1B 108.7
H1A C1 H1B 107.6
C3 C2 C1 113.0(3)
C3 C2 H2A 109.0
C1 C2 H2A 109.0
C3 C2 H2B 109.0
C1 C2 H2B 109.0
H2A C2 H2B 107.8
C2 C3 C4 112.7(4)
C2 C3 H3A 109.0
C4 C3 H3A 109.0
C2 C3 H3B 109.0
C4 C3 H3B 109.0
H3A C3 H3B 107.8
C3 C4 H4A 109.5
C3 C4 H4B 109.5
H4A C4 H4B 109.5
C3 C4 H4C 109.5
H4A C4 H4C 109.5
H4B C4 H4C 109.5
C6 C5 P1 113.7(2)
C6 C5 H5A 108.8
P1 C5 H5A 108.8
C6 C5 H5B 108.8
P1 C5 H5B 108.8
H5A C5 H5B 107.7
C7 C6 C5 113.3(3)
C7 C6 H6A 108.9
C5 C6 H6A 108.9
C7 C6 H6B 108.9
C5 C6 H6B 108.9
H6A C6 H6B 107.7
C6 C7 C8 112.6(3)
C6 C7 H7A 109.1
C8 C7 H7A 109.1
C6 C7 H7B 109.1
C8 C7 H7B 109.1
H7A C7 H7B 107.8
C7 C8 H8A 109.5
C7 C8 H8B 109.5
H8A C8 H8B 109.5
C7 C8 H8C 109.5
H8A C8 H8C 109.5
H8B C8 H8C 109.5
C10 C9 P1 118.7(2)
C10 C9 H9A 107.6
P1 C9 H9A 107.6
C10 C9 H9B 107.6
P1 C9 H9B 107.6
H9A C9 H9B 107.1
C9 C10 C11 110.6(3)
C9 C10 H10A 109.5
C11 C10 H10A 109.5
C9 C10 H10B 109.5
C11 C10 H10B 109.5
H10A C10 H10B 108.1
C12 C11 C10 114.9(4)
C12 C11 H11A 108.5
C10 C11 H11A 108.5
C12 C11 H11B 108.5
C10 C11 H11B 108.5
H11A C11 H11B 107.5
C11 C12 H12A 109.5
C11 C12 H12B 109.5
H12A C12 H12B 109.5
C11 C12 H12C 109.5
H12A C12 H12C 109.5
H12B C12 H12C 109.5
C14 C13 C20 114.1(2)
C14 C13 P1 109.44(19)
C20 C13 P1 114.82(19)
C14 C13 H13 105.9
C20 C13 H13 105.9
P1 C13 H13 105.9
C19 C14 C15 118.7(3)
C19 C14 C13 121.7(3)
C15 C14 C13 119.6(3)
C16 C15 C14 119.7(5)
C16 C15 H15 120.2
C14 C15 H15 120.2
C17 C16 C15 120.4(5)
C17 C16 H16 119.8
C15 C16 H16 119.8
C16 C17 C18 121.5(5)
C16 C17 H17 119.2
C18 C17 H17 119.2
C17 C18 C19 119.5(5)
C17 C18 H18 120.3
C19 C18 H18 120.3
C14 C19 C18 120.3(4)
C14 C19 H19 119.9
C18 C19 H19 119.9
C21 C20 C13 111.1(3)
C21 C20 C28 104.2(2)
C13 C20 C28 108.1(2)
C21 C20 H20 111.0
C13 C20 H20 111.0
C28 C20 H20 111.0
O1 C21 C22 120.1(4)
O1 C21 C20 118.8(3)
C22 C21 C20 121.1(3)
C27 C22 C23 119.4(4)
C27 C22 C21 122.6(4)
C23 C22 C21 118.0(4)
C22 C23 C24 118.9(5)
C22 C23 H23 120.6
C24 C23 H23 120.6
C25 C24 C23 121.1(6)
C25 C24 H24 119.5
C23 C24 H24 119.5
C24 C25 C26 121.1(6)
C24 C25 H25 119.5
C26 C25 H25 119.5
C25 C26 C27 118.7(5)
C25 C26 H26 120.7
C27 C26 H26 120.7
C22 C27 C26 120.9(4)
C22 C27 H27 119.6
C26 C27 H27 119.6
O2 C28 C29 121.0(3)
O2 C28 C20 117.1(3)
C29 C28 C20 121.9(3)
C30 C29 C34 118.4(3)
C30 C29 C28 123.4(3)
C34 C29 C28 118.2(3)
C31 C30 C29 120.3(3)
C31 C30 H30 119.8
C29 C30 H30 119.8
C32 C31 C30 120.3(4)
C32 C31 H31 119.9
C30 C31 H31 119.9
C33 C32 C31 120.3(4)
C33 C32 H32 119.9
C31 C32 H32 119.9
C32 C33 C34 120.1(3)
C32 C33 H33 120.0
C34 C33 H33 120.0
C33 C34 C29 120.7(3)
C33 C34 H34 119.7
C29 C34 H34 119.7
C9 P1 C1 106.80(15)
C9 P1 C5 109.80(15)
C1 P1 C5 109.63(15)
C9 P1 C13 113.60(14)
C1 P1 C13 111.20(14)
C5 P1 C13 105.81(13)

loop_
_geom_bond_atom_site_label_1
_geom_bond_atom_site_label_2
_geom_bond_distance
C1 C2 1.531(4)
C1 P1 1.791(3)
C1 H1A 0.9700
C1 H1B 0.9700
C2 C3 1.496(5)
C2 H2A 0.9700
C2 H2B 0.9700
C3 C4 1.521(6)
C3 H3A 0.9700
C3 H3B 0.9700
C4 H4A 0.9600
C4 H4B 0.9600
C4 H4C 0.9600
C5 C6 1.538(4)
C5 P1 1.797(3)
C5 H5A 0.9700
C5 H5B 0.9700
C6 C7 1.492(4)
C6 H6A 0.9700
C6 H6B 0.9700
C7 C8 1.512(5)
C7 H7A 0.9700
C7 H7B 0.9700
C8 H8A 0.9600
C8 H8B 0.9600
C8 H8C 0.9600
C9 C10 1.516(4)
C9 P1 1.788(3)
C9 H9A 0.9700
C9 H9B 0.9700
C10 C11 1.523(4)
C10 H10A 0.9700
C10 H10B 0.9700
C11 C12 1.472(6)
C11 H11A 0.9700
C11 H11B 0.9700
C12 H12A 0.9600
C12 H12B 0.9600
C12 H12C 0.9600
C13 C14 1.509(4)
C13 C20 1.550(4)
C13 P1 1.846(3)
C13 H13 0.9800
C14 C19 1.376(4)
C14 C15 1.401(4)
C15 C16 1.385(6)
C15 H15 0.9300
C16 C17 1.336(7)
C16 H16 0.9300
C17 C18 1.362(7)
C17 H17 0.9300
C18 C19 1.391(5)
C18 H18 0.9300
C19 H19 0.9300
C20 C21 1.527(5)
C20 C28 1.550(4)
C20 H20 0.9800
C21 O1 1.221(4)
C21 C22 1.479(5)
C22 C27 1.380(5)
C22 C23 1.389(5)
C23 C24 1.393(7)
C23 H23 0.9300
C24 C25 1.350(8)
C24 H24 0.9300
C25 C26 1.373(7)
C25 H25 0.9300
C26 C27 1.393(5)
C26 H26 0.9300
C27 H27 0.9300
C28 O2 1.212(3)
C28 C29 1.482(4)
C29 C30 1.379(4)
C29 C34 1.385(4)
C30 C31 1.374(4)
C30 H30 0.9300
C31 C32 1.365(5)
C31 H31 0.9300
C32 C33 1.356(5)
C32 H32 0.9300
C33 C34 1.373(5)
C33 H33 0.9300
C34 H34 0.9300
O3 O3' 0.893(6)
